data_7110770
loop_
_publ_author_name
'Yan, Ming'
'Zhou, Zhong-Yuan'
'Chan, Albert S. C.'

_publ_section_title
;
 Conjugate addition of diethylzinc to \a,\b-unsaturated lactones catalyzed
 by copper--phosphite complexes
;
_journal_issue 2
_journal_name_full 'Chemical Communications'
_journal_page_first 115
_journal_paper_doi 10.1039/a908467c
_journal_year 2000
_chemical_formula_sum 'C73 H70 Cu F3 N2 O9 P2 S'
_chemical_formula_weight 1333.85
_chemical_name_common
;
{bis(acetonitrile) 1,1'-bis[(S)-(1,1'-binaphthalene-2,2'-dioxy)phosphinoxy)]
-3,3',5,5'-tetra-tert-butyl-2,2'-biphenyl}copper(I) triflate    
;
_chemical_name_systematic ?
_space_group_IT_number 19
_symmetry_cell_setting orthorhombic
_symmetry_space_group_name_Hall 'P 2ac 2ab'
_symmetry_space_group_name_H-M 'P 21 21 21'
_atom_sites_solution_hydrogens geom
_atom_sites_solution_primary direct
_atom_sites_solution_secondary difmap
_audit_creation_method SHELXL-97
_cell_angle_alpha 90.00
_cell_angle_beta 90.00
_cell_angle_gamma 90.00
_cell_formula_units_Z 4
_cell_length_a 17.518(4)
_cell_length_b 17.524(4)
_cell_length_c 27.033(5)
_cell_measurement_temperature 293(2)
_cell_measurement_theta_max 28.25
_cell_measurement_theta_min 1.38
_cell_volume 8299(3)
_computing_cell_refinement 'Bruker XSCANS'
_computing_data_collection 'Bruker XSCANS'
_computing_data_reduction 'Bruker SHELXTL'
_computing_molecular_graphics 'Bruker SHELXTL'
_computing_publication_material 'Bruker SHELXTL'
_computing_structure_refinement 'SHELXL-97 (Sheldrick, 1997)'
_computing_structure_solution 'SHELXS-97 (Sheldrick, 1990)'
_diffrn_ambient_temperature 293(2)
_diffrn_measured_fraction_theta_full 0.901
_diffrn_measured_fraction_theta_max 0.901
_diffrn_measurement_device_type 'Bruker CCD Area Detector'
_diffrn_measurement_method 'PHI AND OMEGA SCAN'
_diffrn_radiation_monochromator graphite
_diffrn_radiation_source 'fine-focus sealed tube'
_diffrn_radiation_type MoK\a
_diffrn_radiation_wavelength 0.71073
_diffrn_reflns_av_R_equivalents 0.1071
_diffrn_reflns_av_sigmaI/netI 0.2207
_diffrn_reflns_limit_h_max 22
_diffrn_reflns_limit_h_min -22
_diffrn_reflns_limit_k_max 20
_diffrn_reflns_limit_k_min -22
_diffrn_reflns_limit_l_max 31
_diffrn_reflns_limit_l_min -34
_diffrn_reflns_number 52967
_diffrn_reflns_theta_full 28.25
_diffrn_reflns_theta_max 28.25
_diffrn_reflns_theta_min 2.71
_exptl_absorpt_coefficient_mu 0.381
_exptl_absorpt_correction_T_max 0.9340
_exptl_absorpt_correction_T_min 0.9154
_exptl_absorpt_correction_type SADABS
_exptl_crystal_colour COLORLESS
_exptl_crystal_density_diffrn 1.068
_exptl_crystal_density_method 'not measured'
_exptl_crystal_description BLOCK
_exptl_crystal_F_000 2784
_exptl_crystal_size_max 0.26
_exptl_crystal_size_mid 0.24
_exptl_crystal_size_min 0.20
_refine_diff_density_max 0.767
_refine_diff_density_min -0.344
_refine_diff_density_rms 0.070
_refine_ls_abs_structure_details 'Flack H D (1983), Acta Cryst. A39, 876-881'
_refine_ls_abs_structure_Flack 0.02(2)
_refine_ls_extinction_coef 0.00000(13)
_refine_ls_extinction_expression Fc^*^=kFc[1+0.001xFc^2^\l^3^/sin(2\q)]^-1/4^
_refine_ls_extinction_method SHELXL
_refine_ls_goodness_of_fit_ref 0.893
_refine_ls_hydrogen_treatment mixed
_refine_ls_matrix_type full
_refine_ls_number_parameters 830
_refine_ls_number_reflns 18368
_refine_ls_number_restraints 40
_refine_ls_restrained_S_all 0.899
_refine_ls_R_factor_all 0.2114
_refine_ls_R_factor_gt 0.0623
_refine_ls_shift/su_max 0.011
_refine_ls_shift/su_mean 0.004
_refine_ls_structure_factor_coef Fsqd
_refine_ls_weighting_details 'calc w=1/[\s^2^(Fo^2^)+(0.1000P)^2^+0.0000P] where P=(Fo^2^+2Fc^2^)/3'
_refine_ls_weighting_scheme calc
_refine_ls_wR_factor_gt 0.1684
_refine_ls_wR_factor_ref 0.2177
_reflns_number_gt 6846
_reflns_number_total 18368
_reflns_threshold_expression >2sigma(I)
_cod_data_source_file a908467csup1.cif
_cod_data_source_block ym1
_cod_depositor_comments
;
The following automatic conversions were performed:

'_symmetry_cell_setting' value 'Orthorhombic' changed to
'orthorhombic' according to
/home/saulius/struct/CIF-dictionaries/cif_core.dic dictionary named
'cif_core.dic' version 2.4.2 from 2011-04-26.

Automatic conversion script
Id: cif_fix_values 1891 2012-01-12 08:04:46Z andrius 
;
_cod_original_sg_symbol_H-M P2(1)2(1)2(1)
_cod_database_code 7110770

loop_
_symmetry_equiv_pos_as_xyz
'x, y, z'
'-x+1/2, -y, z+1/2'
'-x, y+1/2, -z+1/2'
'x+1/2, -y+1/2, -z'

loop_
_atom_site_label
_atom_site_type_symbol
_atom_site_fract_x
_atom_site_fract_y
_atom_site_fract_z
_atom_site_U_iso_or_equiv
_atom_site_adp_type
_atom_site_occupancy
_atom_site_symmetry_multiplicity
_atom_site_calc_flag
_atom_site_refinement_flags
_atom_site_disorder_assembly
_atom_site_disorder_group
Cu1 Cu 0.334911(18) 0.157723(18) 0.771258(13) 0.05845(9) Uani 1 1 d . . .
P1 P 0.21327(4) 0.18579(4) 0.75419(2) 0.04621(19) Uani 1 1 d . . .
P2 P 0.40874(4) 0.24677(4) 0.80428(3) 0.0522(2) Uani 1 1 d . . .
O1 O 0.14435(9) 0.17764(9) 0.79388(6) 0.0530(5) Uani 1 1 d . . .
O2 O 0.18625(9) 0.12763(10) 0.71163(6) 0.0540(6) Uani 1 1 d . . .
O3 O 0.44043(8) 0.31413(9) 0.77018(6) 0.0505(5) Uani 1 1 d . . .
O4 O 0.48679(9) 0.21563(10) 0.82764(7) 0.0588(6) Uani 1 1 d . . .
O5 O 0.37448(9) 0.29711(10) 0.84856(6) 0.0526(5) Uani 1 1 d . . .
O6 O 0.19007(8) 0.26839(9) 0.73448(6) 0.0488(5) Uani 1 1 d . . .
N1 N 0.33762(15) 0.06221(12) 0.81253(9) 0.0688(8) Uani 1 1 d . . .
N2 N 0.37558(14) 0.12038(15) 0.70652(10) 0.0819(9) Uani 1 1 d . . .
C1 C 0.13267(13) 0.10377(13) 0.81174(7) 0.0533(8) Uani 1 1 d D . .
C2 C 0.15617(17) 0.08662(13) 0.85929(8) 0.0716(10) Uani 1 1 d D . .
H2A H 0.1788 0.1250 0.8779 0.086 Uiso 1 1 calc R . .
C3 C 0.1480(2) 0.01712(15) 0.88004(13) 0.0931(13) Uani 1 1 d D . .
H3A H 0.1623 0.0075 0.9126 0.112 Uiso 1 1 calc R . .
C4 C 0.11507(17) -0.04297(13) 0.84814(9) 0.0716(10) Uani 1 1 d D . .
C5 C 0.10446(18) -0.11697(12) 0.86706(12) 0.0935(13) Uani 1 1 d D . .
H5A H 0.1195 -0.1282 0.8992 0.112 Uiso 1 1 calc R . .
C6 C 0.07233(17) -0.17204(15) 0.83847(9) 0.0934(12) Uani 1 1 d D . .
H6A H 0.0625 -0.2198 0.8521 0.112 Uiso 1 1 calc R . .
C7 C 0.05399(19) -0.15833(13) 0.78940(10) 0.1017(14) Uani 1 1 d D . .
H7A H 0.0377 -0.1981 0.7692 0.122 Uiso 1 1 calc R . .
C8 C 0.06005(15) -0.08602(11) 0.77091(10) 0.0677(9) Uani 1 1 d D . .
H8A H 0.0454 -0.0763 0.7385 0.081 Uiso 1 1 calc R . .
C9 C 0.08843(14) -0.02549(13) 0.80050(8) 0.0609(9) Uani 1 1 d D . .
C10 C 0.09371(14) 0.05310(14) 0.78263(9) 0.0572(9) Uani 1 1 d D . .
C11 C 0.06577(12) 0.07588(13) 0.73416(9) 0.0474(7) Uani 1 1 d D . .
C12 C -0.01503(13) 0.06624(14) 0.72094(8) 0.0598(9) Uani 1 1 d D . .
C13 C -0.06914(11) 0.03803(16) 0.75513(10) 0.0732(10) Uani 1 1 d D . .
H13A H -0.0543 0.0280 0.7875 0.088 Uiso 1 1 calc R . .
C14 C -0.14256(13) 0.02538(17) 0.74129(10) 0.0929(13) Uani 1 1 d D . .
H14A H -0.1771 0.0044 0.7636 0.112 Uiso 1 1 calc R . .
C15 C -0.16579(16) 0.04381(17) 0.69377(9) 0.0969(13) Uani 1 1 d D . .
H15A H -0.2164 0.0358 0.6849 0.116 Uiso 1 1 calc R . .
C16 C -0.11694(12) 0.07306(19) 0.65995(11) 0.0955(13) Uani 1 1 d D . .
H16A H -0.1340 0.0847 0.6282 0.115 Uiso 1 1 calc R . .
C17 C -0.03958(12) 0.08595(15) 0.67313(9) 0.0610(9) Uani 1 1 d D . .
C18 C 0.01147(13) 0.11797(17) 0.63983(11) 0.0640(9) Uani 1 1 d D . .
H18A H -0.0048 0.1295 0.6080 0.077 Uiso 1 1 calc R . .
C19 C 0.08476(12) 0.13271(14) 0.65298(8) 0.0569(9) Uani 1 1 d D . .
H19A H 0.1183 0.1546 0.6304 0.068 Uiso 1 1 calc R . .
C20 C 0.10926(12) 0.11480(13) 0.70037(7) 0.0481(8) Uani 1 1 d D . .
C21 C 0.49429(11) 0.29584(14) 0.73513(8) 0.0532(8) Uani 1 1 d D . .
C22 C 0.47149(13) 0.28764(15) 0.68673(7) 0.0556(9) Uani 1 1 d D . .
H22A H 0.4207 0.2953 0.6781 0.067 Uiso 1 1 calc R . .
C23 C 0.52386(16) 0.26811(18) 0.65123(10) 0.0756(11) Uani 1 1 d D . .
H23A H 0.5086 0.2631 0.6184 0.091 Uiso 1 1 calc R . .
C24 C 0.60146(14) 0.25548(15) 0.66438(8) 0.0677(9) Uani 1 1 d D . .
C25 C 0.65600(13) 0.23508(18) 0.62815(10) 0.0906(12) Uani 1 1 d D . .
H25A H 0.6409 0.2298 0.5953 0.109 Uiso 1 1 calc R . .
C26 C 0.73038(14) 0.22313(19) 0.64074(9) 0.1000(13) Uani 1 1 d D . .
H26A H 0.7662 0.2096 0.6169 0.120 Uiso 1 1 calc R . .
C27 C 0.75121(15) 0.23159(17) 0.68945(8) 0.0943(13) Uani 1 1 d D . .
H27A H 0.8013 0.2210 0.6985 0.113 Uiso 1 1 calc R . .
C28 C 0.70113(11) 0.25501(16) 0.72496(10) 0.0737(9) Uani 1 1 d D . .
H28A H 0.7186 0.2643 0.7569 0.088 Uiso 1 1 calc R . .
C29 C 0.62359(12) 0.26523(14) 0.71386(8) 0.0562(9) Uani 1 1 d D . .
C30 C 0.56913(12) 0.28981(14) 0.75084(9) 0.0518(8) Uani 1 1 d D . .
C31 C 0.58884(13) 0.30020(14) 0.80309(8) 0.0510(8) Uani 1 1 d D . .
C32 C 0.64850(13) 0.35267(13) 0.82044(7) 0.0584(9) Uani 1 1 d D . .
C33 C 0.68343(13) 0.40157(14) 0.78497(10) 0.0847(11) Uani 1 1 d D . .
H33A H 0.6674 0.4030 0.7522 0.102 Uiso 1 1 calc R . .
C34 C 0.74219(15) 0.44665(16) 0.80197(9) 0.0847(12) Uani 1 1 d D . .
H34A H 0.7691 0.4767 0.7796 0.102 Uiso 1 1 calc R . .
C35 C 0.76230(19) 0.44836(19) 0.85156(9) 0.1068(15) Uani 1 1 d D . .
H35A H 0.8016 0.4805 0.8616 0.128 Uiso 1 1 calc R . .
C36 C 0.72601(15) 0.40405(16) 0.88650(11) 0.1036(13) Uani 1 1 d D . .
H36A H 0.7408 0.4058 0.9195 0.124 Uiso 1 1 calc R . .
C37 C 0.66582(14) 0.35594(15) 0.87106(9) 0.0724(10) Uani 1 1 d D . .
C38 C 0.62826(14) 0.31056(17) 0.90422(12) 0.0806(11) Uani 1 1 d D . .
H38A H 0.6429 0.3101 0.9373 0.097 Uiso 1 1 calc R . .
C39 C 0.56896(14) 0.26582(17) 0.88846(8) 0.0735(11) Uani 1 1 d D . .
H39A H 0.5421 0.2363 0.9111 0.088 Uiso 1 1 calc R . .
C40 C 0.54886(13) 0.26429(14) 0.83929(7) 0.0494(8) Uani 1 1 d D . .
C41 C 0.16949(11) 0.33466(14) 0.83925(8) 0.0550(8) Uani 1 1 d D . .
H41A H 0.1348 0.3535 0.8162 0.066 Uiso 1 1 calc R . .
C42 C 0.14327(13) 0.31440(16) 0.88517(7) 0.0630(9) Uani 1 1 d D A .
C43 C 0.19625(11) 0.28511(17) 0.91847(10) 0.0709(10) Uani 1 1 d D . .
H43A H 0.1790 0.2693 0.9494 0.085 Uiso 1 1 calc R . .
C44 C 0.27340(12) 0.27826(16) 0.90791(7) 0.0533(8) Uani 1 1 d D . .
C45 C 0.29558(12) 0.29932(14) 0.86106(7) 0.0491(8) Uani 1 1 d D . .
C46 C 0.24598(10) 0.32826(12) 0.82559(8) 0.0428(7) Uani 1 1 d D . .
C47 C 0.05823(17) 0.3215(2) 0.89989(13) 0.0848(12) Uani 1 1 d . . .
C48 C 0.0305(4) 0.2447(4) 0.9182(4) 0.135(3) Uani 0.50 1 d P A 1
H48A H 0.0347 0.2078 0.8921 0.203 Uiso 0.50 1 calc PR A 1
H48B H -0.0219 0.2488 0.9283 0.203 Uiso 0.50 1 calc PR A 1
H48C H 0.0610 0.2288 0.9458 0.203 Uiso 0.50 1 calc PR A 1
C49 C 0.0527(4) 0.3775(6) 0.9435(3) 0.171(4) Uani 0.50 1 d P A 1
H49A H 0.0003 0.3824 0.9535 0.256 Uiso 0.50 1 calc PR A 1
H49B H 0.0720 0.4264 0.9336 0.256 Uiso 0.50 1 calc PR A 1
H49C H 0.0823 0.3585 0.9708 0.256 Uiso 0.50 1 calc PR A 1
C50 C 0.0096(3) 0.3368(7) 0.85709(16) 0.318(7) Uani 1 1 d . A 1
H50A H 0.0213 0.3012 0.8312 0.478 Uiso 1 1 calc R A 1
H50B H 0.0184 0.3878 0.8455 0.478 Uiso 1 1 calc R A 1
H50C H -0.0430 0.3314 0.8664 0.478 Uiso 1 1 calc R A 1
C48' C 0.0439(7) 0.2965(8) 0.9484(4) 0.161(4) Uiso 0.50 1 d P A 2
C49' C 0.0245(6) 0.3970(6) 0.8897(3) 0.132(3) Uiso 0.50 1 d P A 2
C51 C 0.32788(18) 0.24710(19) 0.94780(10) 0.0729(10) Uani 1 1 d . . .
C52 C 0.2893(3) 0.2302(3) 0.99704(12) 0.1179(17) Uani 1 1 d . . .
H52A H 0.2663 0.2760 1.0096 0.177 Uiso 1 1 calc R . .
H52B H 0.3265 0.2118 1.0202 0.177 Uiso 1 1 calc R . .
H52C H 0.2506 0.1921 0.9923 0.177 Uiso 1 1 calc R . .
C53 C 0.36525(19) 0.17210(19) 0.92829(11) 0.0835(11) Uani 1 1 d . . .
H53A H 0.3262 0.1351 0.9215 0.125 Uiso 1 1 calc R . .
H53B H 0.3995 0.1523 0.9528 0.125 Uiso 1 1 calc R . .
H53C H 0.3931 0.1827 0.8985 0.125 Uiso 1 1 calc R . .
C54 C 0.3886(2) 0.3060(2) 0.95941(13) 0.1047(14) Uani 1 1 d . . .
H54A H 0.3648 0.3514 0.9720 0.157 Uiso 1 1 calc R . .
H54B H 0.4164 0.3181 0.9298 0.157 Uiso 1 1 calc R . .
H54C H 0.4231 0.2859 0.9837 0.157 Uiso 1 1 calc R . .
C55 C 0.26910(11) 0.35849(11) 0.77736(7) 0.0424(7) Uani 1 1 d D . .
C56 C 0.24056(12) 0.33175(12) 0.73225(6) 0.0432(7) Uani 1 1 d D . .
C57 C 0.25562(13) 0.36515(12) 0.68683(8) 0.0564(9) Uani 1 1 d D . .
C58 C 0.30634(12) 0.42693(12) 0.68812(9) 0.0591(9) Uani 1 1 d D . .
H58A H 0.3189 0.4504 0.6584 0.071 Uiso 1 1 calc R . .
C59 C 0.33894(14) 0.45510(13) 0.73110(7) 0.0552(8) Uani 1 1 d D . .
C60 C 0.31860(11) 0.42159(11) 0.77526(8) 0.0474(7) Uani 1 1 d D . .
H60A H 0.3382 0.4413 0.8046 0.057 Uiso 1 1 calc R . .
C61 C 0.22090(18) 0.33820(17) 0.63773(10) 0.0689(10) Uani 1 1 d . . .
C62 C 0.2383(2) 0.3947(2) 0.59573(11) 0.1111(15) Uani 1 1 d . . .
H62A H 0.2162 0.3763 0.5655 0.167 Uiso 1 1 calc R . .
H62B H 0.2926 0.3993 0.5918 0.167 Uiso 1 1 calc R . .
H62C H 0.2171 0.4437 0.6037 0.167 Uiso 1 1 calc R . .
C63 C 0.13285(18) 0.3375(2) 0.64354(12) 0.0860(12) Uani 1 1 d . . .
H63A H 0.1099 0.3200 0.6134 0.129 Uiso 1 1 calc R . .
H63B H 0.1152 0.3882 0.6508 0.129 Uiso 1 1 calc R . .
H63C H 0.1189 0.3039 0.6701 0.129 Uiso 1 1 calc R . .
C64 C 0.2508(2) 0.2605(2) 0.62397(11) 0.0906(13) Uani 1 1 d . . .
H64A H 0.2280 0.2444 0.5934 0.136 Uiso 1 1 calc R . .
H64B H 0.2383 0.2247 0.6496 0.136 Uiso 1 1 calc R . .
H64C H 0.3053 0.2628 0.6201 0.136 Uiso 1 1 calc R . .
C65 C 0.39454(16) 0.52257(15) 0.72983(12) 0.0654(9) Uani 1 1 d . . .
C66 C 0.4124(2) 0.5531(2) 0.77836(18) 0.1284(17) Uani 1 1 d . . .
H66A H 0.4366 0.5144 0.7980 0.193 Uiso 1 1 calc R . .
H66B H 0.3662 0.5693 0.7943 0.193 Uiso 1 1 calc R . .
H66C H 0.4462 0.5959 0.7749 0.193 Uiso 1 1 calc R . .
C67 C 0.4607(3) 0.5021(3) 0.6974(3) 0.238(3) Uani 1 1 d . . .
H67A H 0.4881 0.4602 0.7118 0.357 Uiso 1 1 calc R . .
H67B H 0.4941 0.5453 0.6943 0.357 Uiso 1 1 calc R . .
H67C H 0.4424 0.4877 0.6653 0.357 Uiso 1 1 calc R . .
C68 C 0.3547(2) 0.59167(18) 0.70268(15) 0.1024(14) Uani 1 1 d . . .
H68A H 0.3146 0.6116 0.7232 0.154 Uiso 1 1 calc R . .
H68B H 0.3336 0.5745 0.6719 0.154 Uiso 1 1 calc R . .
H68C H 0.3917 0.6310 0.6965 0.154 Uiso 1 1 calc R . .
C69 C 0.3382(2) 0.00795(16) 0.83454(11) 0.0730(10) Uani 1 1 d D . .
C70 C 0.3409(4) -0.0602(2) 0.86699(18) 0.163(2) Uani 1 1 d D . .
H70A H 0.3300 -0.1051 0.8478 0.244 Uiso 1 1 calc R . .
H70B H 0.3037 -0.0552 0.8928 0.244 Uiso 1 1 calc R . .
H70C H 0.3909 -0.0647 0.8813 0.244 Uiso 1 1 calc R . .
C71 C 0.3941(2) 0.0999(2) 0.66787(11) 0.0842(12) Uani 1 1 d D . .
C72 C 0.4232(4) 0.0713(3) 0.62088(15) 0.182(3) Uani 1 1 d D . .
H72A H 0.4703 0.0967 0.6131 0.273 Uiso 1 1 calc R . .
H72B H 0.3865 0.0812 0.5953 0.273 Uiso 1 1 calc R . .
H72C H 0.4319 0.0174 0.6233 0.273 Uiso 1 1 calc R . .
S1 S 0.58139(15) -0.21741(15) 1.00357(7) 0.2780(15) Uani 1 1 d D . .
O7 O 0.5948(4) -0.2387(4) 1.05331(14) 0.385(5) Uani 1 1 d D . .
O8 O 0.5865(3) -0.2476(4) 0.95540(14) 0.366(5) Uani 1 1 d D . .
O9 O 0.5726(5) -0.1327(2) 1.0007(3) 0.522(8) Uani 1 1 d D . .
C73 C 0.4829(2) -0.22928(18) 1.00831(11) 0.279(4) Uani 1 1 d D . .
F1 F 0.4704(3) -0.2635(2) 1.04810(10) 0.438(5) Uani 1 1 d D . .
F2 F 0.4590(3) -0.2662(2) 0.97241(12) 0.525(6) Uani 1 1 d D . .
F3 F 0.4536(3) -0.16398(17) 1.0090(2) 0.603(10) Uani 1 1 d D . .

loop_
_atom_site_aniso_label
_atom_site_aniso_U_11
_atom_site_aniso_U_22
_atom_site_aniso_U_33
_atom_site_aniso_U_23
_atom_site_aniso_U_13
_atom_site_aniso_U_12
Cu1 0.03312(14) 0.04026(15) 0.1020(2) -0.00204(17) -0.00094(17) -0.00003(16)
P1 0.0277(3) 0.0350(3) 0.0759(4) 0.0037(3) 0.0034(3) -0.0051(3)
P2 0.0255(3) 0.0434(4) 0.0876(4) 0.0008(4) 0.0032(3) 0.0009(3)
O1 0.0448(9) 0.0369(9) 0.0773(10) -0.0025(8) 0.0148(8) -0.0101(8)
O2 0.0234(8) 0.0515(10) 0.0871(11) -0.0044(8) 0.0065(7) 0.0006(8)
O3 0.0269(8) 0.0433(9) 0.0813(10) 0.0072(9) 0.0086(8) 0.0079(8)
O4 0.0219(8) 0.0336(9) 0.1210(13) 0.0107(9) -0.0044(9) -0.0069(8)
O5 0.0321(9) 0.0499(10) 0.0758(10) 0.0012(8) -0.0007(8) -0.0088(8)
O6 0.0282(8) 0.0366(9) 0.0816(10) 0.0066(8) -0.0069(7) -0.0051(7)
N1 0.0601(14) 0.0334(12) 0.1131(16) -0.0111(11) -0.0058(14) -0.0010(13)
N2 0.0484(14) 0.0691(16) 0.128(2) 0.0090(14) -0.0095(13) -0.0287(13)
C1 0.0421(14) 0.0423(14) 0.0754(15) 0.0227(12) 0.0095(12) -0.0020(13)
C2 0.0607(17) 0.0713(19) 0.0829(17) 0.0025(15) 0.0120(15) -0.0328(17)
C3 0.071(2) 0.072(2) 0.137(3) 0.0291(19) 0.007(2) 0.002(2)
C4 0.0612(19) 0.0599(19) 0.094(2) 0.0150(16) 0.0057(16) -0.0045(17)
C5 0.064(2) 0.0522(18) 0.164(3) 0.0297(19) -0.007(2) 0.0084(19)
C6 0.066(2) 0.0400(17) 0.174(3) 0.0398(18) 0.021(2) 0.0046(17)
C7 0.069(2) 0.0307(15) 0.205(4) 0.004(2) 0.024(2) 0.0072(18)
C8 0.0472(15) 0.0366(15) 0.119(2) 0.0068(16) 0.0074(17) -0.0046(13)
C9 0.0335(14) 0.0385(15) 0.1106(19) 0.0127(14) 0.0090(15) -0.0037(13)
C10 0.0288(13) 0.0530(16) 0.0897(18) 0.0085(14) 0.0045(13) -0.0079(13)
C11 0.0248(11) 0.0284(12) 0.0889(17) 0.0031(12) -0.0010(12) 0.0001(10)
C12 0.0361(14) 0.0328(14) 0.111(2) 0.0086(14) 0.0088(14) -0.0010(13)
C13 0.0274(14) 0.0577(17) 0.134(2) 0.0202(16) 0.0060(15) -0.0057(14)
C14 0.0348(16) 0.0578(18) 0.186(3) 0.036(2) 0.0001(18) -0.0084(15)
C15 0.0398(16) 0.067(2) 0.184(3) 0.001(2) -0.020(2) -0.0180(18)
C16 0.0548(19) 0.073(2) 0.159(3) 0.000(2) -0.0309(19) -0.0220(18)
C17 0.0343(14) 0.0381(15) 0.111(2) 0.0045(15) -0.0163(14) -0.0004(13)
C18 0.0513(16) 0.0529(17) 0.0879(18) 0.0005(15) -0.0049(15) -0.0160(15)
C19 0.0490(16) 0.0450(16) 0.0766(16) 0.0000(13) 0.0056(13) -0.0068(14)
C20 0.0233(12) 0.0374(14) 0.0835(16) -0.0066(12) 0.0135(12) -0.0045(12)
C21 0.0285(12) 0.0311(13) 0.1001(18) 0.0058(14) 0.0061(13) 0.0050(11)
C22 0.0454(15) 0.0522(16) 0.0691(16) 0.0021(13) -0.0044(13) 0.0022(14)
C23 0.082(2) 0.068(2) 0.0764(18) -0.0070(16) 0.0164(16) -0.0171(18)
C24 0.0583(16) 0.0362(15) 0.1085(19) -0.0049(14) 0.0362(15) -0.0063(15)
C25 0.091(2) 0.0568(19) 0.124(2) -0.0015(17) 0.033(2) 0.002(2)
C26 0.090(2) 0.057(2) 0.154(3) -0.0270(19) 0.0555(19) 0.0119(19)
C27 0.0512(18) 0.0449(19) 0.187(3) -0.011(2) 0.035(2) -0.0062(16)
C28 0.0423(14) 0.0515(16) 0.127(2) 0.0049(17) 0.0269(15) -0.0152(14)
C29 0.0413(14) 0.0331(14) 0.0942(19) 0.0009(13) 0.0149(13) -0.0020(12)
C30 0.0370(14) 0.0339(13) 0.0843(16) -0.0017(12) 0.0157(12) 0.0029(12)
C31 0.0341(13) 0.0388(14) 0.0802(15) 0.0023(13) -0.0041(12) 0.0054(13)
C32 0.0277(13) 0.0410(15) 0.1066(18) 0.0051(14) -0.0086(13) 0.0006(13)
C33 0.0372(16) 0.0670(18) 0.150(2) 0.0502(17) 0.0091(16) 0.0104(15)
C34 0.062(2) 0.0458(18) 0.147(3) -0.0059(18) 0.0086(19) -0.0219(16)
C35 0.071(2) 0.109(3) 0.140(3) -0.001(2) -0.015(2) -0.042(2)
C36 0.067(2) 0.091(2) 0.153(3) 0.034(2) -0.038(2) -0.042(2)
C37 0.0453(15) 0.0504(18) 0.121(2) 0.0001(16) -0.0120(17) -0.0064(17)
C38 0.0580(18) 0.083(2) 0.100(2) 0.0156(18) -0.0145(15) -0.0175(18)
C39 0.0456(17) 0.078(2) 0.096(2) 0.0174(17) -0.0037(15) 0.0005(17)
C40 0.0312(13) 0.0350(14) 0.0819(16) 0.0018(12) -0.0055(12) 0.0035(12)
C41 0.0262(12) 0.0415(14) 0.0975(17) 0.0016(13) 0.0011(13) 0.0029(14)
C42 0.0447(16) 0.0591(18) 0.0851(17) -0.0075(14) 0.0160(13) 0.0014(15)
C43 0.0532(18) 0.070(2) 0.0895(19) -0.0011(16) 0.0005(15) -0.0130(17)
C44 0.0408(14) 0.0599(17) 0.0593(15) -0.0083(13) 0.0039(12) 0.0038(14)
C45 0.0266(12) 0.0463(15) 0.0745(15) 0.0017(13) 0.0062(12) -0.0065(13)
C46 0.0312(12) 0.0248(13) 0.0724(15) -0.0022(11) 0.0052(11) 0.0058(11)
C47 0.0387(15) 0.089(3) 0.126(2) 0.002(2) 0.0236(15) 0.0015(18)
C48 0.055(4) 0.058(5) 0.292(9) 0.016(6) 0.074(5) -0.010(4)
C49 0.051(4) 0.288(9) 0.173(5) -0.158(5) 0.021(4) -0.014(6)
C50 0.050(2) 0.80(2) 0.102(3) -0.013(7) 0.009(2) 0.000(7)
C51 0.0627(18) 0.088(2) 0.0681(16) -0.0005(16) 0.0022(15) -0.006(2)
C52 0.155(4) 0.121(3) 0.077(2) 0.020(2) 0.026(2) 0.027(3)
C53 0.083(2) 0.068(2) 0.0989(19) 0.0270(17) -0.0150(17) -0.0035(19)
C54 0.078(2) 0.119(3) 0.117(2) -0.023(2) -0.0413(18) 0.004(2)
C55 0.0263(11) 0.0301(12) 0.0709(14) 0.0006(12) 0.0090(11) 0.0150(10)
C56 0.0268(11) 0.0239(12) 0.0788(15) 0.0015(12) 0.0166(11) -0.0052(11)
C57 0.0374(14) 0.0422(16) 0.0896(18) -0.0078(13) 0.0100(13) 0.0098(13)
C58 0.0398(14) 0.0350(14) 0.1024(18) 0.0191(14) 0.0195(13) -0.0024(13)
C59 0.0370(13) 0.0326(13) 0.0961(17) -0.0002(13) 0.0016(15) 0.0062(13)
C60 0.0288(13) 0.0300(12) 0.0836(15) -0.0100(12) 0.0013(12) -0.0023(11)
C61 0.0726(19) 0.0474(16) 0.0869(18) 0.0061(15) 0.0012(15) 0.0041(18)
C62 0.126(3) 0.136(3) 0.071(2) 0.031(2) 0.000(2) -0.050(3)
C63 0.068(2) 0.078(2) 0.113(2) -0.007(2) -0.0135(17) 0.000(2)
C64 0.088(2) 0.101(3) 0.082(2) -0.0162(18) 0.0209(17) -0.023(2)
C65 0.0478(15) 0.0341(14) 0.114(2) 0.0081(15) 0.0126(16) -0.0141(13)
C66 0.088(2) 0.076(2) 0.222(4) -0.016(3) -0.026(3) -0.053(2)
C67 0.105(2) 0.079(3) 0.530(8) -0.064(4) 0.168(3) -0.056(2)
C68 0.088(3) 0.0400(18) 0.179(3) 0.019(2) 0.004(2) -0.0199(18)
C69 0.079(2) 0.0455(16) 0.0940(19) 0.0075(14) 0.0121(18) 0.0060(18)
C70 0.210(5) 0.068(3) 0.209(4) 0.029(3) 0.020(4) 0.044(3)
C71 0.069(2) 0.098(2) 0.086(2) -0.0178(18) 0.0060(17) -0.018(2)
C72 0.275(7) 0.163(5) 0.108(3) -0.031(3) 0.046(4) -0.006(5)
S1 0.323(3) 0.296(3) 0.2153(18) 0.0328(19) 0.0492(19) -0.032(3)
O7 0.475(11) 0.408(11) 0.272(6) -0.022(7) -0.074(6) 0.144(9)
O8 0.217(6) 0.522(12) 0.358(7) -0.131(7) 0.013(5) -0.057(8)
O9 0.478(15) 0.447(13) 0.642(15) 0.217(11) 0.063(12) -0.089(12)
C73 0.470(11) 0.198(6) 0.170(4) -0.063(4) 0.139(5) -0.096(7)
F1 0.458(7) 0.599(12) 0.258(4) -0.084(6) 0.143(4) -0.232(7)
F2 0.485(11) 0.427(12) 0.662(12) -0.150(10) 0.243(9) -0.065(9)
F3 0.86(3) 0.463(15) 0.483(12) -0.016(12) 0.053(14) -0.144(17)

loop_
_atom_type_symbol
_atom_type_description
_atom_type_scat_dispersion_real
_atom_type_scat_dispersion_imag
_atom_type_scat_source
C C 0.0033 0.0016 'International Tables Vol C Tables 4.2.6.8 and 6.1.1.4'
H H 0.0000 0.0000 'International Tables Vol C Tables 4.2.6.8 and 6.1.1.4'
N N 0.0061 0.0033 'International Tables Vol C Tables 4.2.6.8 and 6.1.1.4'
O O 0.0106 0.0060 'International Tables Vol C Tables 4.2.6.8 and 6.1.1.4'
F F 0.0171 0.0103 'International Tables Vol C Tables 4.2.6.8 and 6.1.1.4'
P P 0.1023 0.0942 'International Tables Vol C Tables 4.2.6.8 and 6.1.1.4'
S S 0.1246 0.1234 'International Tables Vol C Tables 4.2.6.8 and 6.1.1.4'
Cu Cu 0.3201 1.2651 'International Tables Vol C Tables 4.2.6.8 and 6.1.1.4'

loop_
_geom_angle_atom_site_label_1
_geom_angle_atom_site_label_2
_geom_angle_atom_site_label_3
_geom_angle
N2 Cu1 N1 101.81(10)
N2 Cu1 P2 112.04(8)
N1 Cu1 P2 110.42(7)
N2 Cu1 P1 103.36(7)
N1 Cu1 P1 108.66(8)
P2 Cu1 P1 119.01(3)
O6 P1 O2 105.14(9)
O6 P1 O1 96.39(9)
O2 P1 O1 101.45(9)
O6 P1 Cu1 120.77(6)
O2 P1 Cu1 106.79(6)
O1 P1 Cu1 123.64(7)
O3 P2 O4 100.52(9)
O3 P2 O5 98.88(9)
O4 P2 O5 102.28(9)
O3 P2 Cu1 119.40(7)
O4 P2 Cu1 114.67(7)
O5 P2 Cu1 118.03(7)
C1 O1 P1 114.80(14)
C20 O2 P1 122.72(14)
C21 O3 P2 117.64(15)
C40 O4 P2 122.51(15)
C45 O5 P2 123.76(14)
C56 O6 P1 124.38(13)
C69 N1 Cu1 178.2(3)
C71 N2 Cu1 175.3(3)
C10 C1 C2 122.8(2)
C10 C1 O1 118.40(19)
C2 C1 O1 118.63(19)
C3 C2 C1 123.5(3)
C2 C3 C4 116.2(3)
C9 C4 C5 119.4(2)
C9 C4 C3 120.6(2)
C5 C4 C3 119.7(2)
C6 C5 C4 120.2(3)
C5 C6 C7 121.2(2)
C8 C7 C6 119.5(2)
C7 C8 C9 121.0(2)
C4 C9 C8 118.1(2)
C4 C9 C10 119.2(2)
C8 C9 C10 122.7(2)
C1 C10 C11 120.5(2)
C1 C10 C9 116.9(2)
C11 C10 C9 122.3(2)
C20 C11 C10 123.3(2)
C20 C11 C12 115.5(2)
C10 C11 C12 120.76(19)
C17 C12 C13 118.8(2)
C17 C12 C11 119.34(19)
C13 C12 C11 121.8(2)
C14 C13 C12 120.8(2)
C13 C14 C15 119.7(2)
C16 C15 C14 121.9(3)
C15 C16 C17 119.6(3)
C18 C17 C12 119.9(2)
C18 C17 C16 121.1(2)
C12 C17 C16 118.9(2)
C19 C18 C17 121.1(2)
C18 C19 C20 119.5(2)
C11 C20 C19 123.8(2)
C11 C20 O2 118.03(18)
C19 C20 O2 117.54(18)
C22 C21 O3 118.72(18)
C22 C21 C30 124.0(2)
O3 C21 C30 117.20(19)
C23 C22 C21 119.8(2)
C22 C23 C24 120.2(2)
C29 C24 C25 120.3(2)
C29 C24 C23 118.9(2)
C25 C24 C23 120.8(2)
C26 C25 C24 120.8(2)
C25 C26 C27 118.5(2)
C28 C27 C26 122.4(2)
C27 C28 C29 120.7(2)
C24 C29 C28 117.1(2)
C24 C29 C30 120.84(19)
C28 C29 C30 121.9(2)
C21 C30 C29 115.8(2)
C21 C30 C31 120.7(2)
C29 C30 C31 123.18(19)
C40 C31 C30 121.0(2)
C40 C31 C32 115.3(2)
C30 C31 C32 123.6(2)
C37 C32 C33 122.6(2)
C37 C32 C31 119.4(2)
C33 C32 C31 117.86(19)
C34 C33 C32 116.2(2)
C33 C34 C35 121.7(3)
C36 C35 C34 122.2(3)
C35 C36 C37 118.6(3)
C38 C37 C32 120.8(2)
C38 C37 C36 120.8(2)
C32 C37 C36 118.3(2)
C39 C38 C37 119.6(3)
C38 C39 C40 120.4(2)
C31 C40 C39 123.7(2)
C31 C40 O4 120.95(19)
C39 C40 O4 115.0(2)
C42 C41 C46 122.8(2)
C41 C42 C43 117.3(2)
C41 C42 C47 122.3(2)
C43 C42 C47 120.4(2)
C44 C43 C42 123.3(2)
C45 C44 C43 116.2(2)
C45 C44 C51 124.4(2)
C43 C44 C51 119.4(2)
C44 C45 C46 123.8(2)
C44 C45 O5 119.06(18)
C46 C45 O5 116.96(17)
C45 C46 C41 116.58(19)
C45 C46 C55 124.98(17)
C41 C46 C55 118.19(18)
C48' C47 C50 133.7(6)
C48' C47 C49' 112.5(7)
C50 C47 C49' 57.0(6)
C48' C47 C48 50.2(7)
C50 C47 C48 103.5(6)
C49' C47 C48 136.9(5)
C48' C47 C49 58.1(7)
C50 C47 C49 117.0(6)
C49' C47 C49 63.0(5)
C48 C47 C49 107.2(6)
C48' C47 C42 112.8(6)
C50 C47 C42 111.9(3)
C49' C47 C42 114.2(5)
C48 C47 C42 108.8(4)
C49 C47 C42 108.0(4)
C54 C51 C52 105.3(3)
C54 C51 C44 109.8(3)
C52 C51 C44 113.9(3)
C54 C51 C53 110.5(3)
C52 C51 C53 108.5(3)
C44 C51 C53 108.8(2)
C56 C55 C60 116.65(18)
C56 C55 C46 123.79(17)
C60 C55 C46 119.40(18)
C57 C56 C55 124.27(19)
C57 C56 O6 119.09(17)
C55 C56 O6 116.57(16)
C56 C57 C58 115.2(2)
C56 C57 C61 124.1(2)
C58 C57 C61 120.7(2)
C59 C58 C57 123.9(2)
C60 C59 C58 117.9(2)
C60 C59 C65 120.9(2)
C58 C59 C65 121.2(2)
C59 C60 C55 122.0(2)
C64 C61 C57 110.7(2)
C64 C61 C62 109.3(3)
C57 C61 C62 111.2(2)
C64 C61 C63 111.4(3)
C57 C61 C63 108.0(2)
C62 C61 C63 106.1(3)
C66 C65 C67 116.8(4)
C66 C65 C59 113.7(3)
C67 C65 C59 108.7(3)
C66 C65 C68 103.4(3)
C67 C65 C68 104.7(3)
C59 C65 C68 108.8(2)
N1 C69 C70 175.6(4)
N2 C71 C72 175.3(4)
O8 S1 O7 140.2(4)
O8 S1 O9 109.4(4)
O7 S1 O9 109.2(4)
O8 S1 C73 95.0(3)
O7 S1 C73 93.6(3)
O9 S1 C73 91.2(4)
F2 C73 F1 111.3(4)
F2 C73 F3 110.5(4)
F1 C73 F3 110.7(4)
F2 C73 S1 109.8(3)
F1 C73 S1 107.1(3)
F3 C73 S1 107.3(4)

loop_
_geom_bond_atom_site_label_1
_geom_bond_atom_site_label_2
_geom_bond_distance
Cu1 N2 2.000(3)
Cu1 N1 2.012(2)
Cu1 P2 2.2146(8)
Cu1 P1 2.2351(8)
P1 O6 1.5951(17)
P1 O2 1.6082(18)
P1 O1 1.6214(17)
P2 O3 1.5974(17)
P2 O4 1.6019(18)
P2 O5 1.6036(18)
O1 C1 1.397(3)
O2 C20 1.401(3)
O3 C21 1.375(3)
O4 C40 1.417(3)
O5 C45 1.423(3)
O6 C56 1.421(3)
N1 C69 1.122(3)
N2 C71 1.152(4)
C1 C10 1.369(3)
C1 C2 1.383(3)
C2 C3 1.349(3)
C3 C4 1.479(4)
C4 C9 1.403(3)
C4 C5 1.406(3)
C5 C6 1.359(3)
C6 C7 1.386(3)
C7 C8 1.366(3)
C8 C9 1.418(3)
C9 C10 1.462(3)
C10 C11 1.455(3)
C11 C20 1.371(3)
C11 C12 1.470(3)
C12 C17 1.405(3)
C12 C13 1.413(3)
C13 C14 1.358(3)
C14 C15 1.386(3)
C15 C16 1.353(4)
C16 C17 1.419(3)
C17 C18 1.387(4)
C18 C19 1.357(3)
C19 C20 1.387(3)
C21 C22 1.376(3)
C21 C30 1.382(3)
C22 C23 1.371(3)
C23 C24 1.423(4)
C24 C29 1.403(3)
C24 C25 1.414(3)
C25 C26 1.363(3)
C26 C27 1.374(3)
C27 C28 1.364(3)
C28 C29 1.403(3)
C29 C30 1.447(3)
C30 C31 1.465(3)
C31 C40 1.358(3)
C31 C32 1.469(3)
C32 C37 1.403(3)
C32 C33 1.424(3)
C33 C34 1.377(3)
C34 C35 1.386(3)
C35 C36 1.378(4)
C36 C37 1.413(3)
C37 C38 1.367(4)
C38 C39 1.369(3)
C39 C40 1.375(3)
C41 C42 1.370(3)
C41 C46 1.395(3)
C42 C43 1.391(3)
C42 C47 1.547(4)
C43 C44 1.387(3)
C44 C45 1.375(3)
C44 C51 1.540(4)
C45 C46 1.390(3)
C46 C55 1.464(3)
C47 C48' 1.405(12)
C47 C50 1.462(6)
C47 C49' 1.474(12)
C47 C48 1.515(8)
C47 C49 1.537(9)
C51 C54 1.516(5)
C51 C52 1.522(4)
C51 C53 1.560(5)
C55 C56 1.399(3)
C55 C60 1.406(3)
C56 C57 1.386(3)
C57 C58 1.401(3)
C57 C61 1.534(4)
C58 C59 1.386(3)
C59 C60 1.377(3)
C59 C65 1.532(4)
C61 C64 1.506(5)
C61 C62 1.537(5)
C61 C63 1.551(4)
C65 C66 1.451(5)
C65 C67 1.497(6)
C65 C68 1.578(4)
C69 C70 1.483(5)
C71 C72 1.457(5)
S1 O8 1.409(4)
S1 O7 1.415(4)
S1 O9 1.494(5)
S1 C73 1.742(4)
C73 F2 1.240(4)
C73 F1 1.251(4)
C73 F3 1.254(5)
